data_7117688
loop_
_publ_author_name
'Anup Bhunia'
'Shridhar Thorat'
'Rajesh G. Gonnade'
'Akkattu T. Biju'

_publ_section_title
;
 Reaction of N-heterocyclic carbenes with chalcones leading to the
 synthesis of deoxy-Breslow intermediates in their oxidized form
;
_journal_name_full Chem.Commun.
_journal_page_first 13690
_journal_paper_doi 10.1039/C5cc05800G
_journal_volume 51
_journal_year 2015
_chemical_formula_moiety 'C43 H48 N3 O1, Cl0.50 0.5(NO3)'
_chemical_formula_sum 'C43 H48 Cl0.5 N3.5 O2.5'
_chemical_formula_weight 671.57
_chemical_name_systematic AL_116_R
_space_group_IT_number 2
_symmetry_cell_setting triclinic
_symmetry_space_group_name_Hall '-P 1'
_symmetry_space_group_name_H-M 'P -1'
_atom_sites_solution_hydrogens geom
_atom_sites_solution_primary direct
_atom_sites_solution_secondary difmap
_audit_creation_method SHELXL-97
_audit_update_record
;
2015-04-27 deposited with the CCDC.
2015-07-20 downloaded from the CCDC.
;
_cell_angle_alpha 68.920(4)
_cell_angle_beta 86.793(4)
_cell_angle_gamma 67.534(4)
_cell_formula_units_Z 4
_cell_length_a 13.2188(9)
_cell_length_b 16.6509(10)
_cell_length_c 19.8200(12)
_cell_measurement_reflns_used 6682
_cell_measurement_temperature 150(2)
_cell_measurement_theta_max 29.17
_cell_measurement_theta_min 3.32
_cell_volume 3744.8(4)
_computing_cell_refinement 'Bruker SAINT'
_computing_data_collection 'Bruker APEX2'
_computing_data_reduction 'Bruker SAINT'
_computing_molecular_graphics 'Bruker SHELXTL'
_computing_publication_material 'Bruker SHELXTL'
_computing_structure_refinement 'SHELXL-97 (Sheldrick, 2008)'
_computing_structure_solution 'SHELXS-97 (Sheldrick, 2008)'
_diffrn_ambient_temperature 150(2)
_diffrn_measured_fraction_theta_full 0.972
_diffrn_measured_fraction_theta_max 0.972
_diffrn_measurement_device_type 'Bruker APEX-II CCD'
_diffrn_measurement_method '\f and \w scans'
_diffrn_radiation_monochromator graphite
_diffrn_radiation_source 'fine-focus sealed tube'
_diffrn_radiation_type MoK\a
_diffrn_radiation_wavelength 0.71073
_diffrn_reflns_av_R_equivalents 0.0489
_diffrn_reflns_av_sigmaI/netI 0.0895
_diffrn_reflns_limit_h_max 14
_diffrn_reflns_limit_h_min -18
_diffrn_reflns_limit_k_max 22
_diffrn_reflns_limit_k_min -22
_diffrn_reflns_limit_l_max 27
_diffrn_reflns_limit_l_min -27
_diffrn_reflns_number 39106
_diffrn_reflns_theta_full 29.46
_diffrn_reflns_theta_max 29.46
_diffrn_reflns_theta_min 2.50
_exptl_absorpt_coefficient_mu 0.108
_exptl_absorpt_correction_T_max 0.9683
_exptl_absorpt_correction_T_min 0.9509
_exptl_absorpt_correction_type multi-scan
_exptl_absorpt_process_details SADABS,(BRUKER,2006)
_exptl_crystal_colour RED
_exptl_crystal_density_diffrn 1.191
_exptl_crystal_density_method 'not measured'
_exptl_crystal_description BLOCK
_exptl_crystal_F_000 1436
_exptl_crystal_recrystallization_method 'Re-crystallisation from solvent: DCM Toluene mixture'
_exptl_crystal_size_max 0.47
_exptl_crystal_size_mid 0.35
_exptl_crystal_size_min 0.30
_refine_diff_density_max 0.867
_refine_diff_density_min -0.654
_refine_diff_density_rms 0.059
_refine_ls_extinction_method none
_refine_ls_goodness_of_fit_ref 1.108
_refine_ls_hydrogen_treatment constr
_refine_ls_matrix_type full
_refine_ls_number_parameters 974
_refine_ls_number_reflns 20211
_refine_ls_number_restraints 174
_refine_ls_restrained_S_all 1.104
_refine_ls_R_factor_all 0.1537
_refine_ls_R_factor_gt 0.0970
_refine_ls_shift/su_max 0.001
_refine_ls_shift/su_mean 0.000
_refine_ls_structure_factor_coef Fsqd
_refine_ls_weighting_details 'calc w=1/[\s^2^(Fo^2^)+(0.0674P)^2^+2.7161P] where P=(Fo^2^+2Fc^2^)/3'
_refine_ls_weighting_scheme calc
_refine_ls_wR_factor_gt 0.1854
_refine_ls_wR_factor_ref 0.2105
_reflns_number_gt 12689
_reflns_number_total 20211
_reflns_threshold_expression >2sigma(I)
_cod_data_source_file c5cc05800g2.cif
_cod_data_source_block AL_116_R
_cod_depositor_comments
;
The following automatic conversions were performed:

'_refine_ls_hydrogen_treatment' value 'CONSTR' changed to 'constr'
according to the built-in table from CIF Core dictionary named
'cif_core.dic' version 2.4.1 from 2010-06-29.

Automatic conversion script
Id: cif_fix_values 3392 2015-05-12 13:50:21Z andrius 
;
_cod_original_sg_symbol_H-M 'P-1   '
_cod_original_formula_sum 'C43 H48 Cl0.50 N3.50 O2.50'
_cod_database_code 7117688

loop_
_symmetry_equiv_pos_as_xyz
'x, y, z'
'-x, -y, -z'

loop_
_atom_site_label
_atom_site_type_symbol
_atom_site_fract_x
_atom_site_fract_y
_atom_site_fract_z
_atom_site_U_iso_or_equiv
_atom_site_adp_type
_atom_site_occupancy
_atom_site_symmetry_multiplicity
_atom_site_calc_flag
_atom_site_refinement_flags
_atom_site_disorder_assembly
_atom_site_disorder_group
O1 O 0.93561(17) 0.61375(14) 0.05201(10) 0.0321(5) Uani 1 1 d . . .
N1 N 0.9497(2) 0.50855(17) 0.24109(12) 0.0275(5) Uani 1 1 d . . .
N2 N 0.92608(19) 0.79716(17) 0.06875(12) 0.0253(5) Uani 1 1 d . . .
N3 N 0.76499(19) 0.79529(17) 0.05852(12) 0.0284(5) Uani 1 1 d . . .
C1 C 0.9502(3) 0.4973(2) 0.31752(16) 0.0411(8) Uani 1 1 d . . .
H1A H 1.0130 0.5075 0.3314 0.062 Uiso 1 1 calc R . .
H1B H 0.9562 0.4339 0.3473 0.062 Uiso 1 1 calc R . .
H1C H 0.8818 0.5428 0.3252 0.062 Uiso 1 1 calc R . .
C2 C 0.9854(2) 0.4306(2) 0.21962(15) 0.0272(6) Uani 1 1 d . . .
C3 C 1.0219(2) 0.3361(2) 0.26316(16) 0.0318(6) Uani 1 1 d . . .
H3 H 1.0263 0.3153 0.3147 0.038 Uiso 1 1 calc R . .
C4 C 1.0516(3) 0.2739(2) 0.22681(18) 0.0377(7) Uani 1 1 d . . .
H4 H 1.0768 0.2090 0.2548 0.045 Uiso 1 1 calc R . .
C5 C 1.0461(3) 0.3023(2) 0.15134(18) 0.0411(8) Uani 1 1 d . . .
H5 H 1.0665 0.2571 0.1291 0.049 Uiso 1 1 calc R . .
C6 C 1.0109(3) 0.3960(2) 0.10911(18) 0.0377(7) Uani 1 1 d . . .
H6 H 1.0076 0.4165 0.0576 0.045 Uiso 1 1 calc R . .
C7 C 0.9801(2) 0.4601(2) 0.14409(15) 0.0290(6) Uani 1 1 d . . .
C8 C 0.9428(2) 0.5607(2) 0.11489(15) 0.0265(6) Uani 1 1 d . . .
C9 C 0.9206(2) 0.5909(2) 0.18039(14) 0.0245(6) Uani 1 1 d . . .
C10 C 0.8858(2) 0.6805(2) 0.17628(14) 0.0240(6) Uani 1 1 d . . .
C11 C 0.8835(3) 0.7048(2) 0.24230(14) 0.0305(7) Uani 1 1 d . . .
C12 C 0.9793(3) 0.6954(2) 0.27473(17) 0.0439(8) Uani 1 1 d . . .
H12 H 1.0463 0.6781 0.2531 0.053 Uiso 1 1 calc R . .
C13 C 0.9772(4) 0.7116(3) 0.3397(2) 0.0647(13) Uani 1 1 d . . .
H13 H 1.0427 0.7057 0.3621 0.078 Uiso 1 1 calc R . .
C14 C 0.8794(5) 0.7360(3) 0.3709(2) 0.0667(14) Uani 1 1 d . . .
H14 H 0.8782 0.7464 0.4151 0.080 Uiso 1 1 calc R . .
C15 C 0.7843(4) 0.7454(3) 0.33912(19) 0.0604(12) Uani 1 1 d . . .
H15 H 0.7173 0.7626 0.3609 0.072 Uiso 1 1 calc R . .
C16 C 0.7864(3) 0.7296(2) 0.27464(16) 0.0398(8) Uani 1 1 d . . .
H16 H 0.7204 0.7360 0.2525 0.048 Uiso 1 1 calc R . .
C17 C 0.8576(2) 0.75623(19) 0.10368(14) 0.0228(5) Uani 1 1 d . . .
C18 C 0.8780(3) 0.8585(2) 0.00028(15) 0.0336(7) Uani 1 1 d . . .
H18 H 0.9096 0.8952 -0.0356 0.040 Uiso 1 1 calc R . .
C19 C 0.7785(3) 0.8570(2) -0.00656(16) 0.0368(7) Uani 1 1 d . . .
H19 H 0.7268 0.8919 -0.0483 0.044 Uiso 1 1 calc R . .
C20 C 0.6578(2) 0.7885(2) 0.07224(16) 0.0342(7) Uani 1 1 d . . .
C21 C 0.6256(3) 0.7405(2) 0.03854(18) 0.0404(8) Uani 1 1 d . . .
C22 C 0.5186(3) 0.7448(3) 0.0445(2) 0.0521(10) Uani 1 1 d . . .
H22 H 0.4939 0.7126 0.0226 0.062 Uiso 1 1 calc R . .
C23 C 0.4482(3) 0.7953(3) 0.0817(2) 0.0596(12) Uani 1 1 d . . .
H23 H 0.3754 0.7974 0.0852 0.072 Uiso 1 1 calc R . .
C24 C 0.4816(3) 0.8429(2) 0.1140(2) 0.0533(10) Uani 1 1 d . . .
H24 H 0.4317 0.8762 0.1402 0.064 Uiso 1 1 calc R . .
C25 C 0.5871(3) 0.8430(2) 0.10908(17) 0.0396(8) Uani 1 1 d . . .
C26 C 0.6985(3) 0.6882(3) -0.0062(2) 0.0514(9) Uani 1 1 d . . .
H26 H 0.7720 0.6913 -0.0031 0.062 Uiso 1 1 calc R . .
C27 C 0.6539(4) 0.7346(4) -0.0869(3) 0.0886(17) Uani 1 1 d . . .
H27A H 0.5811 0.7336 -0.0918 0.133 Uiso 1 1 calc R . .
H27B H 0.7041 0.7004 -0.1145 0.133 Uiso 1 1 calc R . .
H27C H 0.6482 0.7994 -0.1056 0.133 Uiso 1 1 calc R . .
C28 C 0.7161(4) 0.5845(3) 0.0243(3) 0.0745(14) Uani 1 1 d . . .
H28A H 0.7389 0.5582 0.0765 0.112 Uiso 1 1 calc R . .
H28B H 0.7734 0.5508 -0.0004 0.112 Uiso 1 1 calc R . .
H28C H 0.6473 0.5785 0.0163 0.112 Uiso 1 1 calc R . .
C29 C 0.6165(3) 0.9067(2) 0.13583(19) 0.0440(8) Uani 1 1 d . . .
H29 H 0.6974 0.8773 0.1507 0.053 Uiso 1 1 calc R . .
C30 C 0.5914(3) 1.0024(2) 0.0741(2) 0.0559(10) Uani 1 1 d . . .
H30A H 0.6310 0.9932 0.0325 0.084 Uiso 1 1 calc R . .
H30B H 0.6152 1.0414 0.0913 0.084 Uiso 1 1 calc R . .
H30C H 0.5122 1.0334 0.0595 0.084 Uiso 1 1 calc R . .
C31 C 0.5565(4) 0.9229(3) 0.2013(2) 0.0674(12) Uani 1 1 d . . .
H31A H 0.4787 0.9630 0.1855 0.101 Uiso 1 1 calc R . .
H31B H 0.5898 0.9534 0.2220 0.101 Uiso 1 1 calc R . .
H31C H 0.5625 0.8628 0.2381 0.101 Uiso 1 1 calc R . .
C32 C 1.0213(2) 0.7961(2) 0.10268(15) 0.0277(6) Uani 1 1 d . . .
C33 C 1.1245(3) 0.7264(2) 0.10825(16) 0.0337(7) Uani 1 1 d . . .
C34 C 1.2103(3) 0.7293(3) 0.14355(19) 0.0451(8) Uani 1 1 d . . .
H34 H 1.2816 0.6817 0.1501 0.054 Uiso 1 1 calc R . .
C35 C 1.1945(3) 0.7996(3) 0.1694(2) 0.0489(9) Uani 1 1 d . . .
H35 H 1.2546 0.7996 0.1937 0.059 Uiso 1 1 calc R . .
C36 C 1.0925(3) 0.8696(3) 0.16022(18) 0.0434(9) Uani 1 1 d . . .
H36 H 1.0833 0.9188 0.1766 0.052 Uiso 1 1 calc R . .
C37 C 1.0024(3) 0.8696(2) 0.12738(16) 0.0320(7) Uani 1 1 d . . .
C38 C 1.1460(3) 0.6523(2) 0.07602(17) 0.0367(7) Uani 1 1 d . . .
H38 H 1.0736 0.6595 0.0566 0.044 Uiso 1 1 calc R . .
C39 C 1.1993(3) 0.5535(3) 0.1325(2) 0.0484(9) Uani 1 1 d . . .
H39A H 1.2728 0.5430 0.1500 0.073 Uiso 1 1 calc R . .
H39B H 1.2053 0.5080 0.1103 0.073 Uiso 1 1 calc R . .
H39C H 1.1539 0.5459 0.1733 0.073 Uiso 1 1 calc R . .
C40 C 1.2164(3) 0.6683(3) 0.0121(2) 0.0514(9) Uani 1 1 d . . .
H40A H 1.1769 0.7296 -0.0255 0.077 Uiso 1 1 calc R . .
H40B H 1.2312 0.6195 -0.0081 0.077 Uiso 1 1 calc R . .
H40C H 1.2861 0.6658 0.0292 0.077 Uiso 1 1 calc R . .
C41 C 0.8902(3) 0.9458(2) 0.12053(17) 0.0382(8) Uani 1 1 d . . .
H41 H 0.8352 0.9295 0.1015 0.046 Uiso 1 1 calc R . .
C42 C 0.8583(4) 0.9520(3) 0.19449(19) 0.0531(10) Uani 1 1 d . . .
H42A H 0.8648 0.8904 0.2289 0.080 Uiso 1 1 calc R . .
H42B H 0.7823 0.9968 0.1893 0.080 Uiso 1 1 calc R . .
H42C H 0.9075 0.9728 0.2126 0.080 Uiso 1 1 calc R . .
C43 C 0.8841(4) 1.0410(3) 0.0669(2) 0.0585(11) Uani 1 1 d . . .
H43A H 0.9351 1.0599 0.0855 0.088 Uiso 1 1 calc R . .
H43B H 0.8090 1.0876 0.0614 0.088 Uiso 1 1 calc R . .
H43C H 0.9043 1.0365 0.0197 0.088 Uiso 1 1 calc R . .
O1' O 0.55763(15) 0.38500(14) 0.45012(12) 0.0349(5) Uani 1 1 d . . .
N1' N 0.34584(18) 0.31421(17) 0.43342(13) 0.0280(5) Uani 1 1 d . . .
N2' N 0.66969(17) 0.31610(16) 0.33214(13) 0.0249(5) Uani 1 1 d . . .
N3' N 0.72684(16) 0.20290(15) 0.43656(12) 0.0206(4) Uani 1 1 d . . .
C1' C 0.2988(5) 0.2451(5) 0.4438(4) 0.0413(16) Uani 0.60 1 d P A 1
H1'1 H 0.3580 0.1838 0.4526 0.062 Uiso 0.60 1 calc PR A 1
H1'2 H 0.2514 0.2630 0.4003 0.062 Uiso 0.60 1 calc PR A 1
H1'3 H 0.2552 0.2418 0.4857 0.062 Uiso 0.60 1 calc PR A 1
C1" C 0.2844(7) 0.2772(7) 0.3965(6) 0.040(2) Uani 0.40 1 d P A 2
H1"1 H 0.2784 0.3090 0.3437 0.060 Uiso 0.40 1 calc PR A 2
H1"2 H 0.2106 0.2890 0.4130 0.060 Uiso 0.40 1 calc PR A 2
H1"3 H 0.3249 0.2098 0.4092 0.060 Uiso 0.40 1 calc PR A 2
C2' C 0.2930(2) 0.3868(2) 0.45916(16) 0.0283(6) Uani 1 1 d . A .
C3' C 0.1838(2) 0.4215(2) 0.47398(17) 0.0348(7) Uani 1 1 d . . .
H3' H 0.1335 0.3959 0.4677 0.042 Uiso 1 1 calc R A .
C4' C 0.1521(2) 0.4949(2) 0.49820(18) 0.0396(8) Uani 1 1 d . A .
H4' H 0.0780 0.5200 0.5084 0.047 Uiso 1 1 calc R . .
C5' C 0.2236(3) 0.5340(2) 0.50838(19) 0.0430(8) Uani 1 1 d . . .
H5' H 0.1980 0.5844 0.5252 0.052 Uiso 1 1 calc R A .
C6' C 0.3318(3) 0.4988(2) 0.49387(19) 0.0390(8) Uani 1 1 d . A .
H6' H 0.3820 0.5241 0.5008 0.047 Uiso 1 1 calc R . .
C7' C 0.3651(2) 0.4255(2) 0.46896(16) 0.0294(6) Uani 1 1 d . . .
C8' C 0.4715(2) 0.3754(2) 0.44813(16) 0.0284(6) Uani 1 1 d . A .
C9' C 0.4531(2) 0.30598(19) 0.42185(15) 0.0235(6) Uani 1 1 d . A .
C10' C 0.5290(2) 0.25107(19) 0.39186(14) 0.0207(5) Uani 1 1 d . . .
C11' C 0.4907(6) 0.2070(6) 0.3515(4) 0.0206(14) Uani 0.50 1 d PU A 1
C12' C 0.4051(5) 0.2573(5) 0.2979(3) 0.0354(14) Uani 0.50 1 d PU A 1
H12' H 0.3722 0.3234 0.2831 0.042 Uiso 0.50 1 calc PR A 1
C13' C 0.3658(5) 0.2119(7) 0.2650(3) 0.0526(19) Uani 0.50 1 d PU A 1
H13' H 0.3054 0.2476 0.2286 0.063 Uiso 0.50 1 calc PR A 1
C14' C 0.4116(8) 0.1193(9) 0.2838(5) 0.065(3) Uani 0.50 1 d PU A 1
H14' H 0.3835 0.0894 0.2615 0.078 Uiso 0.50 1 calc PR A 1
C15' C 0.5026(9) 0.0661(9) 0.3372(7) 0.055(2) Uani 0.50 1 d PU A 1
H15' H 0.5373 0.0004 0.3494 0.067 Uiso 0.50 1 calc PR A 1
C16' C 0.5411(5) 0.1085(5) 0.3715(3) 0.0306(13) Uani 0.50 1 d PU A 1
H16' H 0.6008 0.0724 0.4082 0.037 Uiso 0.50 1 calc PR A 1
C11" C 0.5179(7) 0.1698(6) 0.3764(5) 0.0269(16) Uani 0.50 1 d PU A 2
C12" C 0.4891(5) 0.1805(5) 0.3096(4) 0.0410(15) Uani 0.50 1 d PU A 2
H12" H 0.4824 0.2361 0.2701 0.049 Uiso 0.50 1 calc PR A 2
C13" C 0.4683(9) 0.1094(8) 0.2968(6) 0.053(2) Uani 0.50 1 d PU A 2
H13" H 0.4453 0.1186 0.2492 0.064 Uiso 0.50 1 calc PR A 2
C14" C 0.4811(7) 0.0292(7) 0.3520(5) 0.055(2) Uani 0.50 1 d PU A 2
H14" H 0.4719 -0.0199 0.3428 0.066 Uiso 0.50 1 calc PR A 2
C15" C 0.5076(7) 0.0179(5) 0.4223(5) 0.0542(18) Uani 0.50 1 d PU A 2
H15" H 0.5118 -0.0372 0.4615 0.065 Uiso 0.50 1 calc PR A 2
C16" C 0.5281(5) 0.0865(5) 0.4356(4) 0.0387(14) Uani 0.50 1 d PU A 2
H16" H 0.5487 0.0781 0.4836 0.046 Uiso 0.50 1 calc PR A 2
C17' C 0.6399(2) 0.25464(18) 0.38629(14) 0.0193(5) Uani 1 1 d . A .
C18' C 0.8094(2) 0.2357(2) 0.41615(16) 0.0278(6) Uani 1 1 d . . .
H18' H 0.8785 0.2130 0.4428 0.033 Uiso 1 1 calc R . .
C19' C 0.7738(2) 0.3055(2) 0.35192(17) 0.0314(7) Uani 1 1 d . . .
H19' H 0.8132 0.3417 0.3245 0.038 Uiso 1 1 calc R . .
C20' C 0.6112(2) 0.3783(2) 0.26059(16) 0.0320(7) Uani 1 1 d . . .
C21' C 0.6164(2) 0.3374(2) 0.20883(17) 0.0370(7) Uani 1 1 d . . .
C22' C 0.5619(3) 0.3976(3) 0.14000(19) 0.0517(9) Uani 1 1 d . . .
H22' H 0.5610 0.3724 0.1041 0.062 Uiso 1 1 calc R . .
C23' C 0.5099(3) 0.4916(3) 0.1233(2) 0.0648(12) Uani 1 1 d . . .
H23' H 0.4721 0.5308 0.0765 0.078 Uiso 1 1 calc R . .
C24' C 0.5123(3) 0.5295(3) 0.1741(2) 0.0593(11) Uani 1 1 d . . .
H24' H 0.4782 0.5953 0.1611 0.071 Uiso 1 1 calc R . .
C25' C 0.5637(3) 0.4739(2) 0.2447(2) 0.0432(8) Uani 1 1 d . . .
C26' C 0.6839(3) 0.2355(2) 0.22272(17) 0.0407(8) Uani 1 1 d . . .
H26' H 0.6813 0.1988 0.2748 0.049 Uiso 1 1 calc R . .
C27' C 0.6412(4) 0.1972(3) 0.1762(2) 0.0699(13) Uani 1 1 d . . .
H27D H 0.5618 0.2145 0.1789 0.105 Uiso 1 1 calc R . .
H27E H 0.6785 0.1290 0.1942 0.105 Uiso 1 1 calc R . .
H27F H 0.6558 0.2236 0.1257 0.105 Uiso 1 1 calc R . .
C28' C 0.8050(3) 0.2206(3) 0.2104(2) 0.0616(11) Uani 1 1 d . . .
H28D H 0.8097 0.2569 0.1597 0.092 Uiso 1 1 calc R . .
H28E H 0.8486 0.1542 0.2207 0.092 Uiso 1 1 calc R . .
H28F H 0.8337 0.2414 0.2427 0.092 Uiso 1 1 calc R . .
C29' C 0.5697(3) 0.5189(2) 0.2979(2) 0.0539(10) Uani 1 1 d . . .
H29' H 0.6048 0.4681 0.3456 0.065 Uiso 1 1 calc R . .
C30' C 0.4544(4) 0.5806(3) 0.3095(3) 0.0752(13) Uani 1 1 d . . .
H30D H 0.4236 0.6368 0.2656 0.113 Uiso 1 1 calc R . .
H30E H 0.4596 0.5986 0.3507 0.113 Uiso 1 1 calc R . .
H30F H 0.4066 0.5456 0.3195 0.113 Uiso 1 1 calc R . .
C31' C 0.6411(4) 0.5761(3) 0.2717(3) 0.0875(17) Uani 1 1 d . . .
H31D H 0.7138 0.5362 0.2638 0.131 Uiso 1 1 calc R . .
H31E H 0.6490 0.6004 0.3085 0.131 Uiso 1 1 calc R . .
H31F H 0.6062 0.6283 0.2261 0.131 Uiso 1 1 calc R . .
C32' C 0.7452(2) 0.11328(19) 0.49495(14) 0.0226(5) Uani 1 1 d . . .
C33' C 0.7225(2) 0.1103(2) 0.56526(16) 0.0298(6) Uani 1 1 d . . .
C34' C 0.7423(3) 0.0230(3) 0.61841(17) 0.0416(8) Uani 1 1 d . . .
H34' H 0.7273 0.0181 0.6668 0.050 Uiso 1 1 calc R . .
C35' C 0.7833(3) -0.0567(2) 0.60210(19) 0.0460(8) Uani 1 1 d . . .
H35' H 0.7931 -0.1153 0.6389 0.055 Uiso 1 1 calc R . .
C36' C 0.8104(3) -0.0523(2) 0.53302(18) 0.0393(8) Uani 1 1 d . . .
H36' H 0.8411 -0.1082 0.5231 0.047 Uiso 1 1 calc R . .
C37' C 0.7932(2) 0.0330(2) 0.47767(15) 0.0275(6) Uani 1 1 d . . .
C38' C 0.6814(3) 0.1962(3) 0.58542(18) 0.0396(8) Uani 1 1 d . . .
H38' H 0.6668 0.2520 0.5396 0.048 Uiso 1 1 calc R . .
C39' C 0.5731(3) 0.2075(3) 0.6206(2) 0.0684(12) Uani 1 1 d . . .
H39D H 0.5208 0.2040 0.5897 0.103 Uiso 1 1 calc R . .
H39E H 0.5426 0.2681 0.6263 0.103 Uiso 1 1 calc R . .
H39F H 0.5868 0.1574 0.6684 0.103 Uiso 1 1 calc R . .
C40' C 0.7705(4) 0.1926(3) 0.6346(2) 0.0697(13) Uani 1 1 d . . .
H40D H 0.7852 0.1393 0.6805 0.105 Uiso 1 1 calc R . .
H40E H 0.7449 0.2505 0.6444 0.105 Uiso 1 1 calc R . .
H40F H 0.8382 0.1857 0.6101 0.105 Uiso 1 1 calc R . .
C41' C 0.8324(3) 0.0351(2) 0.40348(16) 0.0357(7) Uani 1 1 d . . .
H41' H 0.7934 0.0999 0.3675 0.043 Uiso 1 1 calc R . .
C42' C 0.9548(3) 0.0131(3) 0.4042(2) 0.0655(12) Uani 1 1 d . . .
H42D H 0.9709 0.0572 0.4193 0.098 Uiso 1 1 calc R . .
H42E H 0.9776 0.0186 0.3554 0.098 Uiso 1 1 calc R . .
H42F H 0.9950 -0.0507 0.4383 0.098 Uiso 1 1 calc R . .
C43' C 0.8066(4) -0.0319(4) 0.3780(3) 0.0766(14) Uani 1 1 d . . .
H43D H 0.8234 -0.0214 0.3275 0.115 Uiso 1 1 calc R . .
H43E H 0.7285 -0.0209 0.3813 0.115 Uiso 1 1 calc R . .
H43F H 0.8514 -0.0965 0.4088 0.115 Uiso 1 1 calc R . .
Cl1 Cl 0.98599(5) 0.71884(5) 0.53854(4) 0.02563(15) Uani 1 1 d . . .
N4 N 0.2089(3) 0.0388(2) 0.17994(13) 0.0459(8) Uani 1 1 d . . .
O2 O 0.1022(3) 0.0670(2) 0.1822(2) 0.0854(10) Uani 1 1 d . . .
O3 O 0.2557(3) 0.0817(3) 0.18990(18) 0.0905(11) Uani 1 1 d . . .
O4 O 0.2502(3) -0.0212(3) 0.1591(3) 0.1133(15) Uani 1 1 d . . .

loop_
_atom_site_aniso_label
_atom_site_aniso_U_11
_atom_site_aniso_U_22
_atom_site_aniso_U_33
_atom_site_aniso_U_23
_atom_site_aniso_U_13
_atom_site_aniso_U_12
O1 0.0444(12) 0.0349(12) 0.0246(11) -0.0148(9) 0.0087(9) -0.0204(11)
N1 0.0373(14) 0.0250(13) 0.0200(11) -0.0093(10) 0.0011(10) -0.0107(12)
N2 0.0308(12) 0.0297(13) 0.0209(11) -0.0131(10) 0.0074(9) -0.0147(11)
N3 0.0313(13) 0.0283(13) 0.0241(12) -0.0062(10) 0.0041(10) -0.0134(11)
C1 0.068(2) 0.0310(18) 0.0227(15) -0.0083(13) -0.0029(14) -0.0176(18)
C2 0.0276(14) 0.0275(16) 0.0303(15) -0.0141(12) 0.0029(11) -0.0114(13)
C3 0.0340(16) 0.0308(17) 0.0327(16) -0.0127(13) 0.0013(13) -0.0135(15)
C4 0.0375(17) 0.0259(17) 0.048(2) -0.0128(14) -0.0005(14) -0.0104(15)
C5 0.050(2) 0.0322(19) 0.049(2) -0.0258(16) 0.0098(16) -0.0151(17)
C6 0.0465(19) 0.0360(19) 0.0373(18) -0.0211(15) 0.0082(14) -0.0164(17)
C7 0.0358(16) 0.0295(16) 0.0282(15) -0.0149(13) 0.0067(12) -0.0158(14)
C8 0.0297(15) 0.0311(16) 0.0249(14) -0.0154(12) 0.0064(11) -0.0138(14)
C9 0.0294(14) 0.0292(16) 0.0194(13) -0.0119(11) 0.0054(11) -0.0137(13)
C10 0.0298(14) 0.0261(15) 0.0186(13) -0.0100(11) 0.0048(11) -0.0119(13)
C11 0.0546(19) 0.0214(15) 0.0180(13) -0.0072(11) 0.0025(12) -0.0172(15)
C12 0.066(2) 0.040(2) 0.0325(17) -0.0099(15) -0.0049(16) -0.0290(19)
C13 0.119(4) 0.051(2) 0.037(2) -0.0050(18) -0.022(2) -0.054(3)
C14 0.144(5) 0.041(2) 0.0273(19) -0.0144(17) 0.008(2) -0.046(3)
C15 0.115(4) 0.036(2) 0.0312(19) -0.0200(16) 0.020(2) -0.025(2)
C16 0.065(2) 0.0277(17) 0.0243(15) -0.0104(13) 0.0110(15) -0.0162(17)
C17 0.0268(14) 0.0241(15) 0.0198(13) -0.0119(11) 0.0057(10) -0.0091(12)
C18 0.0446(18) 0.0381(18) 0.0227(15) -0.0096(13) 0.0079(13) -0.0228(16)
C19 0.0414(18) 0.0383(19) 0.0244(15) -0.0014(13) 0.0004(13) -0.0180(16)
C20 0.0263(15) 0.0291(17) 0.0343(16) 0.0016(13) -0.0013(12) -0.0093(14)
C21 0.0297(16) 0.0288(18) 0.049(2) 0.0023(15) -0.0085(14) -0.0105(15)
C22 0.0343(19) 0.034(2) 0.073(3) 0.0045(18) -0.0069(17) -0.0178(17)
C23 0.0271(18) 0.035(2) 0.089(3) 0.011(2) 0.0003(19) -0.0140(17)
C24 0.0315(18) 0.032(2) 0.069(3) 0.0051(17) 0.0136(17) -0.0062(16)
C25 0.0332(17) 0.0249(17) 0.0377(18) 0.0080(13) 0.0029(14) -0.0056(15)
C26 0.044(2) 0.062(3) 0.061(2) -0.027(2) -0.0024(17) -0.030(2)
C27 0.071(3) 0.150(5) 0.067(3) -0.047(3) -0.004(2) -0.058(4)
C28 0.058(3) 0.063(3) 0.129(4) -0.056(3) 0.013(3) -0.033(2)
C29 0.0386(19) 0.0324(19) 0.048(2) -0.0095(16) 0.0092(15) -0.0054(16)
C30 0.050(2) 0.031(2) 0.070(3) -0.0075(18) -0.0033(19) -0.0076(18)
C31 0.059(3) 0.062(3) 0.066(3) -0.029(2) 0.027(2) -0.007(2)
C32 0.0330(15) 0.0330(17) 0.0263(14) -0.0146(12) 0.0088(12) -0.0195(14)
C33 0.0335(16) 0.0387(19) 0.0367(17) -0.0172(14) 0.0108(13) -0.0200(15)
C34 0.0346(18) 0.053(2) 0.056(2) -0.0257(18) 0.0069(15) -0.0207(18)
C35 0.046(2) 0.062(3) 0.055(2) -0.029(2) 0.0017(17) -0.031(2)
C36 0.059(2) 0.052(2) 0.0431(19) -0.0292(17) 0.0147(16) -0.036(2)
C37 0.0427(17) 0.0342(17) 0.0296(15) -0.0160(13) 0.0120(13) -0.0229(16)
C38 0.0327(16) 0.0394(19) 0.0457(19) -0.0239(16) 0.0119(14) -0.0152(16)
C39 0.046(2) 0.042(2) 0.063(2) -0.0230(19) 0.0121(18) -0.0199(18)
C40 0.056(2) 0.049(2) 0.057(2) -0.0303(19) 0.0239(19) -0.020(2)
C41 0.055(2) 0.0318(18) 0.0388(18) -0.0215(14) 0.0206(15) -0.0224(17)
C42 0.080(3) 0.040(2) 0.046(2) -0.0260(17) 0.0293(19) -0.023(2)
C43 0.075(3) 0.036(2) 0.059(2) -0.0139(18) 0.028(2) -0.022(2)
O1' 0.0173(10) 0.0311(12) 0.0662(15) -0.0294(11) 0.0046(9) -0.0090(9)
N1' 0.0159(11) 0.0264(13) 0.0481(15) -0.0203(12) 0.0076(10) -0.0093(10)
N2' 0.0135(10) 0.0193(12) 0.0371(13) -0.0064(10) 0.0018(9) -0.0051(10)
N3' 0.0144(10) 0.0209(12) 0.0282(12) -0.0138(10) 0.0004(9) -0.0037(9)
C1' 0.037(3) 0.045(4) 0.067(4) -0.040(4) 0.033(3) -0.027(3)
C1" 0.021(4) 0.063(7) 0.066(6) -0.044(6) 0.021(5) -0.030(5)
C2' 0.0185(13) 0.0252(16) 0.0385(16) -0.0117(13) 0.0058(11) -0.0062(12)
C3' 0.0210(14) 0.0362(18) 0.0471(19) -0.0174(15) 0.0077(13) -0.0098(14)
C4' 0.0208(15) 0.040(2) 0.052(2) -0.0212(16) 0.0111(14) -0.0027(15)
C5' 0.0352(18) 0.040(2) 0.057(2) -0.0318(18) 0.0128(16) -0.0065(16)
C6' 0.0276(16) 0.0378(19) 0.060(2) -0.0295(17) 0.0072(15) -0.0107(15)
C7' 0.0174(13) 0.0264(16) 0.0438(17) -0.0169(13) 0.0026(12) -0.0042(12)
C8' 0.0202(13) 0.0238(15) 0.0417(17) -0.0146(13) 0.0030(12) -0.0066(12)
C9' 0.0149(12) 0.0226(14) 0.0350(15) -0.0116(12) 0.0021(11) -0.0085(12)
C10' 0.0168(12) 0.0227(14) 0.0256(13) -0.0092(11) 0.0019(10) -0.0105(11)
C11' 0.019(4) 0.032(4) 0.020(4) -0.018(3) 0.006(2) -0.012(3)
C12' 0.019(3) 0.066(4) 0.021(3) -0.014(3) 0.002(2) -0.020(3)
C13' 0.031(3) 0.127(6) 0.029(3) -0.045(4) 0.012(2) -0.046(4)
C14' 0.065(5) 0.136(7) 0.064(5) -0.078(5) 0.035(4) -0.077(6)
C15' 0.072(6) 0.067(6) 0.075(6) -0.057(5) 0.030(5) -0.050(5)
C16' 0.040(3) 0.034(3) 0.038(3) -0.028(3) 0.015(2) -0.024(3)
C11" 0.018(4) 0.026(4) 0.041(5) -0.016(3) 0.007(3) -0.010(4)
C12" 0.038(4) 0.051(4) 0.042(3) -0.018(3) 0.008(3) -0.026(4)
C13" 0.061(6) 0.070(6) 0.056(5) -0.041(4) 0.014(5) -0.038(6)
C14" 0.058(5) 0.057(5) 0.079(5) -0.049(4) 0.021(4) -0.031(5)
C15" 0.066(5) 0.032(4) 0.072(4) -0.020(3) 0.014(4) -0.027(4)
C16" 0.036(3) 0.034(4) 0.045(4) -0.014(3) 0.004(3) -0.015(3)
C17' 0.0157(12) 0.0162(13) 0.0280(14) -0.0121(11) 0.0019(10) -0.0045(11)
C18' 0.0155(13) 0.0298(16) 0.0402(17) -0.0171(14) 0.0013(11) -0.0070(12)
C19' 0.0174(13) 0.0307(17) 0.0480(19) -0.0139(14) 0.0067(12) -0.0123(13)
C20' 0.0177(13) 0.0278(16) 0.0350(16) 0.0052(13) 0.0004(11) -0.0080(13)
C21' 0.0211(14) 0.0407(19) 0.0328(17) 0.0001(14) 0.0015(12) -0.0076(14)
C22' 0.0385(19) 0.051(2) 0.038(2) 0.0047(17) -0.0029(15) -0.0067(19)
C23' 0.044(2) 0.057(3) 0.047(2) 0.017(2) -0.0066(18) -0.004(2)
C24' 0.037(2) 0.028(2) 0.071(3) 0.0159(19) 0.0011(19) -0.0013(17)
C25' 0.0265(16) 0.0239(17) 0.059(2) 0.0045(15) 0.0033(15) -0.0076(14)
C26' 0.0344(17) 0.045(2) 0.0286(16) -0.0109(15) -0.0006(13) -0.0035(16)
C27' 0.073(3) 0.068(3) 0.052(2) -0.033(2) -0.017(2) 0.002(2)
C28' 0.036(2) 0.076(3) 0.049(2) -0.021(2) 0.0059(17) 0.001(2)
C29' 0.043(2) 0.0237(18) 0.085(3) -0.0081(18) 0.0010(19) -0.0129(17)
C30' 0.064(3) 0.035(2) 0.109(4) -0.027(2) -0.006(3) 0.002(2)
C31' 0.083(3) 0.048(3) 0.121(4) 0.003(3) -0.016(3) -0.043(3)
C32' 0.0181(12) 0.0214(14) 0.0252(14) -0.0087(11) -0.0056(10) -0.0032(11)
C33' 0.0214(14) 0.0355(17) 0.0324(16) -0.0167(13) 0.0004(11) -0.0066(13)
C34' 0.0382(18) 0.049(2) 0.0273(16) -0.0069(15) -0.0010(13) -0.0116(17)
C35' 0.045(2) 0.034(2) 0.042(2) 0.0013(15) -0.0055(16) -0.0105(17)
C36' 0.0401(18) 0.0236(17) 0.045(2) -0.0098(14) -0.0116(15) -0.0038(15)
C37' 0.0250(14) 0.0224(15) 0.0309(15) -0.0128(12) -0.0080(11) -0.0004(12)
C38' 0.0401(18) 0.048(2) 0.0375(18) -0.0297(16) 0.0083(14) -0.0111(17)
C39' 0.062(3) 0.079(3) 0.075(3) -0.052(3) 0.038(2) -0.022(2)
C40' 0.076(3) 0.080(3) 0.070(3) -0.052(3) -0.012(2) -0.021(3)
C41' 0.0345(17) 0.0298(17) 0.0318(16) -0.0182(14) -0.0087(13) 0.0069(14)
C42' 0.040(2) 0.094(4) 0.045(2) -0.033(2) 0.0044(17) -0.002(2)
C43' 0.093(3) 0.090(4) 0.081(3) -0.073(3) 0.020(3) -0.034(3)
Cl1 0.0190(3) 0.0215(3) 0.0360(4) -0.0117(3) -0.0008(3) -0.0059(3)
N4 0.100(3) 0.0323(16) 0.0216(13) -0.0141(12) 0.0167(14) -0.0405(19)
O2 0.072(2) 0.067(2) 0.124(3) -0.043(2) 0.019(2) -0.0280(19)
O3 0.099(3) 0.098(3) 0.087(2) -0.020(2) -0.0247(19) -0.060(2)
O4 0.082(3) 0.080(3) 0.207(5) -0.087(3) 0.056(3) -0.036(2)

loop_
_atom_type_symbol
_atom_type_description
_atom_type_scat_dispersion_real
_atom_type_scat_dispersion_imag
_atom_type_scat_source
C C 0.0033 0.0016 'International Tables Vol C Tables 4.2.6.8 and 6.1.1.4'
H H 0.0000 0.0000 'International Tables Vol C Tables 4.2.6.8 and 6.1.1.4'
N N 0.0061 0.0033 'International Tables Vol C Tables 4.2.6.8 and 6.1.1.4'
O O 0.0106 0.0060 'International Tables Vol C Tables 4.2.6.8 and 6.1.1.4'
Cl Cl 0.1484 0.1585 'International Tables Vol C Tables 4.2.6.8 and 6.1.1.4'

loop_
_geom_angle_atom_site_label_1
_geom_angle_atom_site_label_2
_geom_angle_atom_site_label_3
_geom_angle
_geom_angle_site_symmetry_1
_geom_angle_site_symmetry_3
C9 N1 C2 110.3(2) . .
C9 N1 C1 128.3(2) . .
C2 N1 C1 121.4(2) . .
C17 N2 C18 109.4(2) . .
C17 N2 C32 125.5(2) . .
C18 N2 C32 123.4(2) . .
C17 N3 C19 109.3(2) . .
C17 N3 C20 130.0(2) . .
C19 N3 C20 120.4(2) . .
N1 C1 H1A 109.5 . .
N1 C1 H1B 109.5 . .
H1A C1 H1B 109.5 . .
N1 C1 H1C 109.5 . .
H1A C1 H1C 109.5 . .
H1B C1 H1C 109.5 . .
C3 C2 C7 121.3(3) . .
C3 C2 N1 128.6(3) . .
C7 C2 N1 110.1(2) . .
C4 C3 C2 116.1(3) . .
C4 C3 H3 121.9 . .
C2 C3 H3 121.9 . .
C3 C4 C5 123.3(3) . .
C3 C4 H4 118.4 . .
C5 C4 H4 118.4 . .
C6 C5 C4 119.8(3) . .
C6 C5 H5 120.1 . .
C4 C5 H5 120.1 . .
C5 C6 C7 118.2(3) . .
C5 C6 H6 120.9 . .
C7 C6 H6 120.9 . .
C2 C7 C6 121.2(3) . .
C2 C7 C8 108.1(2) . .
C6 C7 C8 130.6(3) . .
O1 C8 C7 129.4(2) . .
O1 C8 C9 124.6(3) . .
C7 C8 C9 105.9(2) . .
C10 C9 N1 129.8(2) . .
C10 C9 C8 124.5(2) . .
N1 C9 C8 105.6(2) . .
C9 C10 C17 118.8(2) . .
C9 C10 C11 122.1(2) . .
C17 C10 C11 118.9(2) . .
C12 C11 C16 119.5(3) . .
C12 C11 C10 120.5(3) . .
C16 C11 C10 119.9(3) . .
C11 C12 C13 119.8(4) . .
C11 C12 H12 120.1 . .
C13 C12 H12 120.1 . .
C14 C13 C12 119.6(4) . .
C14 C13 H13 120.2 . .
C12 C13 H13 120.2 . .
C15 C14 C13 121.0(3) . .
C15 C14 H14 119.5 . .
C13 C14 H14 119.5 . .
C14 C15 C16 119.4(4) . .
C14 C15 H15 120.3 . .
C16 C15 H15 120.3 . .
C11 C16 C15 120.8(4) . .
C11 C16 H16 119.6 . .
C15 C16 H16 119.6 . .
N3 C17 N2 106.5(2) . .
N3 C17 C10 128.9(2) . .
N2 C17 C10 124.5(2) . .
C19 C18 N2 107.5(2) . .
C19 C18 H18 126.3 . .
N2 C18 H18 126.3 . .
C18 C19 N3 107.2(3) . .
C18 C19 H19 126.4 . .
N3 C19 H19 126.4 . .
C21 C20 C25 123.7(3) . .
C21 C20 N3 118.0(3) . .
C25 C20 N3 117.5(3) . .
C22 C21 C20 117.2(3) . .
C22 C21 C26 119.0(3) . .
C20 C21 C26 123.8(3) . .
C23 C22 C21 120.7(4) . .
C23 C22 H22 119.6 . .
C21 C22 H22 119.6 . .
C22 C23 C24 121.1(3) . .
C22 C23 H23 119.5 . .
C24 C23 H23 119.5 . .
C23 C24 C25 121.3(4) . .
C23 C24 H24 119.4 . .
C25 C24 H24 119.4 . .
C24 C25 C20 116.0(3) . .
C24 C25 C29 120.1(3) . .
C20 C25 C29 123.7(3) . .
C21 C26 C28 111.7(3) . .
C21 C26 C27 111.5(3) . .
C28 C26 C27 111.4(4) . .
C21 C26 H26 107.3 . .
C28 C26 H26 107.3 . .
C27 C26 H26 107.3 . .
C26 C27 H27A 109.5 . .
C26 C27 H27B 109.5 . .
H27A C27 H27B 109.5 . .
C26 C27 H27C 109.5 . .
H27A C27 H27C 109.5 . .
H27B C27 H27C 109.5 . .
C26 C28 H28A 109.5 . .
C26 C28 H28B 109.5 . .
H28A C28 H28B 109.5 . .
C26 C28 H28C 109.5 . .
H28A C28 H28C 109.5 . .
H28B C28 H28C 109.5 . .
C25 C29 C31 113.7(3) . .
C25 C29 C30 110.4(3) . .
C31 C29 C30 108.6(3) . .
C25 C29 H29 108.0 . .
C31 C29 H29 108.0 . .
C30 C29 H29 108.0 . .
C29 C30 H30A 109.5 . .
C29 C30 H30B 109.5 . .
H30A C30 H30B 109.5 . .
C29 C30 H30C 109.5 . .
H30A C30 H30C 109.5 . .
H30B C30 H30C 109.5 . .
C29 C31 H31A 109.5 . .
C29 C31 H31B 109.5 . .
H31A C31 H31B 109.5 . .
C29 C31 H31C 109.5 . .
H31A C31 H31C 109.5 . .
H31B C31 H31C 109.5 . .
C33 C32 C37 123.4(3) . .
C33 C32 N2 120.4(2) . .
C37 C32 N2 116.2(3) . .
C34 C33 C32 116.4(3) . .
C34 C33 C38 120.4(3) . .
C32 C33 C38 123.2(3) . .
C35 C34 C33 121.7(3) . .
C35 C34 H34 119.1 . .
C33 C34 H34 119.1 . .
C36 C35 C34 120.3(3) . .
C36 C35 H35 119.9 . .
C34 C35 H35 119.9 . .
C35 C36 C37 121.1(3) . .
C35 C36 H36 119.5 . .
C37 C36 H36 119.5 . .
C36 C37 C32 117.0(3) . .
C36 C37 C41 119.8(3) . .
C32 C37 C41 123.2(3) . .
C33 C38 C39 112.4(3) . .
C33 C38 C40 109.7(3) . .
C39 C38 C40 111.2(3) . .
C33 C38 H38 107.8 . .
C39 C38 H38 107.8 . .
C40 C38 H38 107.8 . .
C38 C39 H39A 109.5 . .
C38 C39 H39B 109.5 . .
H39A C39 H39B 109.5 . .
C38 C39 H39C 109.5 . .
H39A C39 H39C 109.5 . .
H39B C39 H39C 109.5 . .
C38 C40 H40A 109.5 . .
C38 C40 H40B 109.5 . .
H40A C40 H40B 109.5 . .
C38 C40 H40C 109.5 . .
H40A C40 H40C 109.5 . .
H40B C40 H40C 109.5 . .
C37 C41 C42 111.3(3) . .
C37 C41 C43 111.9(3) . .
C42 C41 C43 110.0(3) . .
C37 C41 H41 107.8 . .
C42 C41 H41 107.8 . .
C43 C41 H41 107.8 . .
C41 C42 H42A 109.5 . .
C41 C42 H42B 109.5 . .
H42A C42 H42B 109.5 . .
C41 C42 H42C 109.5 . .
H42A C42 H42C 109.5 . .
H42B C42 H42C 109.5 . .
C41 C43 H43A 109.5 . .
C41 C43 H43B 109.5 . .
H43A C43 H43B 109.5 . .
C41 C43 H43C 109.5 . .
H43A C43 H43C 109.5 . .
H43B C43 H43C 109.5 . .
C9' N1' C2' 109.8(2) . .
C9' N1' C1' 128.5(3) . .
C2' N1' C1' 118.7(3) . .
C9' N1' C1" 122.8(4) . .
C2' N1' C1" 123.5(4) . .
C1' N1' C1" 34.3(4) . .
C17' N2' C19' 108.5(2) . .
C17' N2' C20' 128.3(2) . .
C19' N2' C20' 122.9(2) . .
C17' N3' C18' 109.4(2) . .
C17' N3' C32' 126.8(2) . .
C18' N3' C32' 122.4(2) . .
N1' C1' H1'1 109.5 . .
N1' C1' H1'2 109.5 . .
N1' C1' H1'3 109.5 . .
N1' C1" H1"1 109.5 . .
N1' C1" H1"2 109.5 . .
H1"1 C1" H1"2 109.5 . .
N1' C1" H1"3 109.5 . .
H1"1 C1" H1"3 109.5 . .
H1"2 C1" H1"3 109.5 . .
C3' C2' C7' 120.4(3) . .
C3' C2' N1' 128.5(3) . .
C7' C2' N1' 111.1(2) . .
C4' C3' C2' 116.8(3) . .
C4' C3' H3' 121.6 . .
C2' C3' H3' 121.6 . .
C3' C4' C5' 123.3(3) . .
C3' C4' H4' 118.4 . .
C5' C4' H4' 118.4 . .
C6' C5' C4' 119.5(3) . .
C6' C5' H5' 120.3 . .
C4' C5' H5' 120.3 . .
C5' C6' C7' 118.2(3) . .
C5' C6' H6' 120.9 . .
C7' C6' H6' 120.9 . .
C6' C7' C2' 121.8(3) . .
C6' C7' C8' 130.9(3) . .
C2' C7' C8' 107.3(2) . .
O1' C8' C7' 129.0(3) . .
O1' C8' C9' 125.7(2) . .
C7' C8' C9' 105.3(2) . .
C10' C9' N1' 129.2(2) . .
C10' C9' C8' 124.4(2) . .
N1' C9' C8' 106.4(2) . .
C9' C10' C11' 117.7(4) . .
C9' C10' C17' 118.7(2) . .
C11' C10' C17' 122.2(4) . .
C9' C10' C11" 124.4(4) . .
C11' C10' C11" 23.5(3) . .
C17' C10' C11" 115.8(4) . .
C12' C11' C16' 119.0(6) . .
C12' C11' C10' 122.3(7) . .
C16' C11' C10' 118.6(6) . .
C11' C12' C13' 120.4(8) . .
C11' C12' H12' 119.8 . .
C13' C12' H12' 119.8 . .
C14' C13' C12' 121.1(7) . .
C14' C13' H13' 119.5 . .
C12' C13' H13' 119.5 . .
C13' C14' C15' 119.6(7) . .
C13' C14' H14' 120.2 . .
C15' C14' H14' 120.2 . .
C16' C15' C14' 120.5(10) . .
C16' C15' H15' 119.8 . .
C14' C15' H15' 119.8 . .
C15' C16' C11' 119.3(8) . .
C15' C16' H16' 120.3 . .
C11' C16' H16' 120.3 . .
C12" C11" C16" 119.7(7) . .
C12" C11" C10' 120.7(7) . .
C16" C11" C10' 119.3(7) . .
C11" C12" C13" 120.5(8) . .
C11" C12" H12" 119.7 . .
C13" C12" H12" 119.7 . .
C14" C13" C12" 120.2(10) . .
C14" C13" H13" 119.9 . .
C12" C13" H13" 119.9 . .
C13" C14" C15" 120.1(9) . .
C13" C14" H14" 119.9 . .
C15" C14" H14" 119.9 . .
C16" C15" C14" 120.2(7) . .
C16" C15" H15" 119.9 . .
C14" C15" H15" 119.9 . .
C15" C16" C11" 119.1(7) . .
C15" C16" H16" 120.5 . .
C11" C16" H16" 120.5 . .
N3' C17' N2' 106.8(2) . .
N3' C17' C10' 126.8(2) . .
N2' C17' C10' 126.2(2) . .
C19' C18' N3' 107.0(2) . .
C19' C18' H18' 126.5 . .
N3' C18' H18' 126.5 . .
C18' C19' N2' 108.1(2) . .
C18' C19' H19' 125.9 . .
N2' C19' H19' 125.9 . .
C25' C20' C21' 123.4(3) . .
C25' C20' N2' 119.4(3) . .
C21' C20' N2' 116.8(3) . .
C22' C21' C20' 116.6(3) . .
C22' C21' C26' 120.0(3) . .
C20' C21' C26' 123.3(3) . .
C23' C22' C21' 121.5(4) . .
C23' C22' H22' 119.2 . .
C21' C22' H22' 119.2 . .
C22' C23' C24' 120.0(4) . .
C22' C23' H23' 120.0 . .
C24' C23' H23' 120.0 . .
C23' C24' C25' 122.0(4) . .
C23' C24' H24' 119.0 . .
C25' C24' H24' 119.0 . .
C20' C25' C24' 116.2(4) . .
C20' C25' C29' 123.5(3) . .
C24' C25' C29' 120.3(3) . .
C21' C26' C27' 113.4(3) . .
C21' C26' C28' 109.9(3) . .
C27' C26' C28' 109.7(3) . .
C21' C26' H26' 107.9 . .
C27' C26' H26' 107.9 . .
C28' C26' H26' 107.9 . .
C26' C27' H27D 109.5 . .
C26' C27' H27E 109.5 . .
H27D C27' H27E 109.5 . .
C26' C27' H27F 109.5 . .
H27D C27' H27F 109.5 . .
H27E C27' H27F 109.5 . .
C26' C28' H28D 109.5 . .
C26' C28' H28E 109.5 . .
H28D C28' H28E 109.5 . .
C26' C28' H28F 109.5 . .
H28D C28' H28F 109.5 . .
H28E C28' H28F 109.5 . .
C25' C29' C31' 110.6(4) . .
C25' C29' C30' 111.3(3) . .
C31' C29' C30' 110.4(3) . .
C25' C29' H29' 108.1 . .
C31' C29' H29' 108.1 . .
C30' C29' H29' 108.1 . .
C29' C30' H30D 109.5 . .
C29' C30' H30E 109.5 . .
H30D C30' H30E 109.5 . .
C29' C30' H30F 109.5 . .
H30D C30' H30F 109.5 . .
H30E C30' H30F 109.5 . .
C29' C31' H31D 109.5 . .
C29' C31' H31E 109.5 . .
H31D C31' H31E 109.5 . .
C29' C31' H31F 109.5 . .
H31D C31' H31F 109.5 . .
H31E C31' H31F 109.5 . .
C33' C32' C37' 123.1(3) . .
C33' C32' N3' 119.7(2) . .
C37' C32' N3' 117.0(2) . .
C34' C33' C32' 116.9(3) . .
C34' C33' C38' 119.9(3) . .
C32' C33' C38' 123.1(3) . .
C35' C34' C33' 121.1(3) . .
C35' C34' H34' 119.4 . .
C33' C34' H34' 119.4 . .
C34' C35' C36' 120.7(3) . .
C34' C35' H35' 119.6 . .
C36' C35' H35' 119.6 . .
C35' C36' C37' 120.7(3) . .
C35' C36' H36' 119.6 . .
C37' C36' H36' 119.6 . .
C36' C37' C32' 117.1(3) . .
C36' C37' C41' 119.6(3) . .
C32' C37' C41' 123.2(3) . .
C33' C38' C39' 111.1(3) . .
C33' C38' C40' 110.3(3) . .
C39' C38' C40' 111.9(3) . .
C33' C38' H38' 107.8 . .
C39' C38' H38' 107.8 . .
C40' C38' H38' 107.8 . .
C38' C39' H39D 109.5 . .
C38' C39' H39E 109.5 . .
H39D C39' H39E 109.5 . .
C38' C39' H39F 109.5 . .
H39D C39' H39F 109.5 . .
H39E C39' H39F 109.5 . .
C38' C40' H40D 109.5 . .
C38' C40' H40E 109.5 . .
H40D C40' H40E 109.5 . .
C38' C40' H40F 109.5 . .
H40D C40' H40F 109.5 . .
H40E C40' H40F 109.5 . .
C42' C41' C37' 110.7(2) . .
C42' C41' C43' 109.6(3) . .
C37' C41' C43' 112.7(3) . .
C42' C41' H41' 107.9 . .
C37' C41' H41' 107.9 . .
C43' C41' H41' 107.9 . .
C41' C42' H42D 109.5 . .
C41' C42' H42E 109.5 . .
H42D C42' H42E 109.5 . .
C41' C42' H42F 109.5 . .
H42D C42' H42F 109.5 . .
H42E C42' H42F 109.5 . .
C41' C43' H43D 109.5 . .
C41' C43' H43E 109.5 . .
H43D C43' H43E 109.5 . .
C41' C43' H43F 109.5 . .
H43D C43' H43F 109.5 . .
H43E C43' H43F 109.5 . .
O4 N4 O3 122.7(4) . .
O4 N4 O2 116.6(3) . .
O3 N4 O2 120.0(4) . .

loop_
_geom_bond_atom_site_label_1
_geom_bond_atom_site_label_2
_geom_bond_distance
_geom_bond_site_symmetry_2
O1 C8 1.225(3) .
N1 C9 1.392(4) .
N1 C2 1.413(3) .
N1 C1 1.458(3) .
N2 C17 1.351(3) .
N2 C18 1.375(4) .
N2 C32 1.451(3) .
N3 C17 1.349(3) .
N3 C19 1.383(4) .
N3 C20 1.467(4) .
C1 H1A 0.9800 .
C1 H1B 0.9800 .
C1 H1C 0.9800 .
C2 C3 1.394(4) .
C2 C7 1.394(4) .
C3 C4 1.393(4) .
C3 H3 0.9500 .
C4 C5 1.394(4) .
C4 H4 0.9500 .
C5 C6 1.379(5) .
C5 H5 0.9500 .
C6 C7 1.398(4) .
C6 H6 0.9500 .
C7 C8 1.445(4) .
C8 C9 1.529(3) .
C9 C10 1.355(4) .
C10 C17 1.482(4) .
C10 C11 1.498(3) .
C11 C12 1.382(4) .
C11 C16 1.387(4) .
C12 C13 1.404(5) .
C12 H12 0.9500 .
C13 C14 1.382(7) .
C13 H13 0.9500 .
C14 C15 1.367(6) .
C14 H14 0.9500 .
C15 C16 1.391(4) .
C15 H15 0.9500 .
C16 H16 0.9500 .
C18 C19 1.341(4) .
C18 H18 0.9500 .
C19 H19 0.9500 .
C20 C21 1.394(4) .
C20 C25 1.407(5) .
C21 C22 1.388(4) .
C21 C26 1.514(5) .
C22 C23 1.374(6) .
C22 H22 0.9500 .
C23 C24 1.377(6) .
C23 H23 0.9500 .
C24 C25 1.394(4) .
C24 H24 0.9500 .
C25 C29 1.517(5) .
C26 C28 1.535(6) .
C26 C27 1.539(6) .
C26 H26 1.0000 .
C27 H27A 0.9800 .
C27 H27B 0.9800 .
C27 H27C 0.9800 .
C28 H28A 0.9800 .
C28 H28B 0.9800 .
C28 H28C 0.9800 .
C29 C31 1.536(5) .
C29 C30 1.544(5) .
C29 H29 1.0000 .
C30 H30A 0.9800 .
C30 H30B 0.9800 .
C30 H30C 0.9800 .
C31 H31A 0.9800 .
C31 H31B 0.9800 .
C31 H31C 0.9800 .
C32 C33 1.391(4) .
C32 C37 1.408(4) .
C33 C34 1.391(4) .
C33 C38 1.513(4) .
C34 C35 1.383(5) .
C34 H34 0.9500 .
C35 C36 1.372(5) .
C35 H35 0.9500 .
C36 C37 1.389(4) .
C36 H36 0.9500 .
C37 C41 1.513(5) .
C38 C39 1.528(5) .
C38 C40 1.535(4) .
C38 H38 1.0000 .
C39 H39A 0.9800 .
C39 H39B 0.9800 .
C39 H39C 0.9800 .
C40 H40A 0.9800 .
C40 H40B 0.9800 .
C40 H40C 0.9800 .
C41 C42 1.531(4) .
C41 C43 1.533(5) .
C41 H41 1.0000 .
C42 H42A 0.9800 .
C42 H42B 0.9800 .
C42 H42C 0.9800 .
C43 H43A 0.9800 .
C43 H43B 0.9800 .
C43 H43C 0.9800 .
O1' C8' 1.213(3) .
N1' C9' 1.386(3) .
N1' C2' 1.402(4) .
N1' C1' 1.455(6) .
N1' C1" 1.533(8) .
N2' C17' 1.351(3) .
N2' C19' 1.380(3) .
N2' C20' 1.462(4) .
N3' C17' 1.345(3) .
N3' C18' 1.379(3) .
N3' C32' 1.462(3) .
C1' H1'1 0.9800 .
C1' H1'2 0.9800 .
C1' H1'3 0.9800 .
C1" H1"1 0.9800 .
C1" H1"2 0.9800 .
C1" H1"3 0.9800 .
C2' C3' 1.394(4) .
C2' C7' 1.394(4) .
C3' C4' 1.381(4) .
C3' H3' 0.9500 .
C4' C5' 1.394(4) .
C4' H4' 0.9500 .
C5' C6' 1.380(4) .
C5' H5' 0.9500 .
C6' C7' 1.387(4) .
C6' H6' 0.9500 .
C7' C8' 1.459(4) .
C8' C9' 1.526(4) .
C9' C10' 1.349(4) .
C10' C11' 1.479(7) .
C10' C17' 1.486(3) .
C10' C11" 1.549(9) .
C11' C12' 1.371(9) .
C11' C16' 1.420(10) .
C12' C13' 1.400(9) .
C12' H12' 0.9500 .
C13' C14' 1.334(13) .
C13' H13' 0.9500 .
C14' C15' 1.416(17) .
C14' H14' 0.9500 .
C15' C16' 1.370(9) .
C15' H15' 0.9500 .
C16' H16' 0.9500 .
C11" C12" 1.329(11) .
C11" C16" 1.422(10) .
C12" C13" 1.418(12) .
C12" H12" 0.9500 .
C13" C14" 1.344(15) .
C13" H13" 0.9500 .
C14" C15" 1.384(12) .
C14" H14" 0.9500 .
C15" C16" 1.381(9) .
C15" H15" 0.9500 .
C16" H16" 0.9500 .
C18' C19' 1.333(4) .
C18' H18' 0.9500 .
C19' H19' 0.9500 .
C20' C25' 1.387(4) .
C20' C21' 1.407(5) .
C21' C22' 1.400(4) .
C21' C26' 1.512(5) .
C22' C23' 1.364(6) .
C22' H22' 0.9500 .
C23' C24' 1.375(6) .
C23' H23' 0.9500 .
C24' C25' 1.404(5) .
C24' H24' 0.9500 .
C25' C29' 1.517(5) .
C26' C27' 1.527(5) .
C26' C28' 1.542(5) .
C26' H26' 1.0000 .
C27' H27D 0.9800 .
C27' H27E 0.9800 .
C27' H27F 0.9800 .
C28' H28D 0.9800 .
C28' H28E 0.9800 .
C28' H28F 0.9800 .
C29' C31' 1.532(5) .
C29' C30' 1.537(6) .
C29' H29' 1.0000 .
C30' H30D 0.9800 .
C30' H30E 0.9800 .
C30' H30F 0.9800 .
C31' H31D 0.9800 .
C31' H31E 0.9800 .
C31' H31F 0.9800 .
C32' C33' 1.396(4) .
C32' C37' 1.401(4) .
C33' C34' 1.390(4) .
C33' C38' 1.515(4) .
C34' C35' 1.377(5) .
C34' H34' 0.9500 .
C35' C36' 1.379(5) .
C35' H35' 0.9500 .
C36' C37' 1.390(4) .
C36' H36' 0.9500 .
C37' C41' 1.524(4) .
C38' C39' 1.532(5) .
C38' C40' 1.540(5) .
C38' H38' 1.0000 .
C39' H39D 0.9800 .
C39' H39E 0.9800 .
C39' H39F 0.9800 .
C40' H40D 0.9800 .
C40' H40E 0.9800 .
C40' H40F 0.9800 .
C41' C42' 1.515(5) .
C41' C43' 1.529(5) .
C41' H41' 1.0000 .
C42' H42D 0.9800 .
C42' H42E 0.9800 .
C42' H42F 0.9800 .
C43' H43D 0.9800 .
C43' H43E 0.9800 .
C43' H43F 0.9800 .
N4 O4 1.149(4) .
N4 O3 1.177(4) .
N4 O2 1.309(4) .
